data_7227321
loop_
_publ_author_name
'Biyogo, Alex Meye'
'Curti, Christophe'
'El-Kashef, Hussein'
'Khoumeri, Omar'
'Terme, Thierry'
'Vanelle, Patrice'

_publ_section_title
;
 Mn(OAc)3 catalyzed intermolecular oxidative peroxycyclization of
 naphthoquinone
;
_journal_issue 1
_journal_name_full 'RSC Adv.'
_journal_page_first 106
_journal_paper_doi 10.1039/C6RA25138B
_journal_volume 7
_journal_year 2017
_chemical_formula_moiety 'C20 H17 N O7, C H4 O0.25'
_chemical_formula_sum 'C21 H21 N O7.25'
_chemical_formula_weight 403.39
_space_group_crystal_system monoclinic
_space_group_IT_number 15
_space_group_name_Hall '-C 2yc'
_space_group_name_H-M_alt 'C 1 2/c 1'
_symmetry_space_group_name_Hall '-C 2yc'
_symmetry_space_group_name_H-M 'C 1 2/c 1'
_atom_sites_solution_hydrogens mixed
_atom_sites_solution_primary direct
_audit_creation_date 2016-03-17
_audit_creation_method
;
Olex2 1.2
(compiled 2016.02.16 svn.r3265 for OlexSys, GUI svn.r5155)
;
_audit_update_record
;
2016-07-20 deposited with the CCDC.
2016-11-04 downloaded from the CCDC.
;
_cell_angle_alpha 90
_cell_angle_beta 135.55(3)
_cell_angle_gamma 90
_cell_formula_units_Z 8
_cell_length_a 33.134(6)
_cell_length_b 7.3925(3)
_cell_length_c 23.922(4)
_cell_measurement_reflns_used 4959
_cell_measurement_temperature 293
_cell_measurement_theta_max 27.0320
_cell_measurement_theta_min 3.8830
_cell_volume 4103(2)
_computing_cell_refinement
;
CrysAlisPro, Agilent Technologies,
Version 1.171.37.35 (release 13-08-2014 CrysAlis171 .NET)
(compiled Aug 13 2014,18:06:01)
;
_computing_data_collection
;
CrysAlisPro, Agilent Technologies,
Version 1.171.37.35 (release 13-08-2014 CrysAlis171 .NET)
(compiled Aug 13 2014,18:06:01)
;
_computing_data_reduction
;
CrysAlisPro, Agilent Technologies,
Version 1.171.37.35 (release 13-08-2014 CrysAlis171 .NET)
(compiled Aug 13 2014,18:06:01)
;
_computing_molecular_graphics 'Olex2 (Dolomanov et al., 2009)'
_computing_publication_material 'Olex2 (Dolomanov et al., 2009)'
_computing_structure_refinement 'ShelXL (Sheldrick, 2015)'
_computing_structure_solution 'ShelXS (Sheldrick, 2008)'
_diffrn_ambient_temperature 293
_diffrn_detector 'CCD plate'
_diffrn_detector_area_resol_mean 5.3048
_diffrn_detector_type AtlasS2
_diffrn_measured_fraction_theta_full 0.995
_diffrn_measured_fraction_theta_max 0.872
_diffrn_measurement_details
;
#__ type_ start__ end____ width___ exp.time_
  1 omega  -18.00   56.00   1.0000   20.0000
omega____ theta____ kappa____ phi______ frames
    -       11.9166  -99.0000  120.0000 74

#__ type_ start__ end____ width___ exp.time_
  2 omega  -23.00   27.00   1.0000   20.0000
omega____ theta____ kappa____ phi______ frames
    -       11.9166   78.0000  -80.0000 50

#__ type_ start__ end____ width___ exp.time_
  3 omega   35.00  104.00   1.0000   20.0000
omega____ theta____ kappa____ phi______ frames
    -       11.9166  178.0000   60.0000 69

#__ type_ start__ end____ width___ exp.time_
  4 omega    3.00   87.00   1.0000   20.0000
omega____ theta____ kappa____ phi______ frames
    -       11.9166   38.0000 -180.0000 84

#__ type_ start__ end____ width___ exp.time_
  5 omega   -9.00   82.00   1.0000   20.0000
omega____ theta____ kappa____ phi______ frames
    -       11.9166   19.0000  120.0000 91
;
_diffrn_measurement_device 'four-circle diffractometer'
_diffrn_measurement_device_type 'SuperNova, Dual, Cu at zero, AtlasS2'
_diffrn_measurement_method '\w scans'
_diffrn_orient_matrix_UB_11 0.0220187000
_diffrn_orient_matrix_UB_12 0.0645528000
_diffrn_orient_matrix_UB_13 0.0267762000
_diffrn_orient_matrix_UB_21 -0.0086221000
_diffrn_orient_matrix_UB_22 0.0486007000
_diffrn_orient_matrix_UB_23 -0.0326799000
_diffrn_orient_matrix_UB_31 -0.0193674000
_diffrn_orient_matrix_UB_32 0.0517677000
_diffrn_orient_matrix_UB_33 -0.0027034000
_diffrn_radiation_monochromator mirror
_diffrn_radiation_probe x-ray
_diffrn_radiation_type MoK\a
_diffrn_radiation_wavelength 0.71073
_diffrn_reflns_av_R_equivalents 0.0298
_diffrn_reflns_av_unetI/netI 0.0275
_diffrn_reflns_Laue_measured_fraction_full 0.995
_diffrn_reflns_Laue_measured_fraction_max 0.872
_diffrn_reflns_limit_h_max 39
_diffrn_reflns_limit_h_min -38
_diffrn_reflns_limit_k_max 9
_diffrn_reflns_limit_k_min -9
_diffrn_reflns_limit_l_max 31
_diffrn_reflns_limit_l_min -26
_diffrn_reflns_number 15680
_diffrn_reflns_point_group_measured_fraction_full 0.995
_diffrn_reflns_point_group_measured_fraction_max 0.872
_diffrn_reflns_theta_full 25.242
_diffrn_reflns_theta_max 28.146
_diffrn_reflns_theta_min 3.351
_diffrn_source 'SuperNova (Mo) X-ray Source'
_exptl_absorpt_coefficient_mu 0.099
_exptl_absorpt_correction_T_max 1.00000
_exptl_absorpt_correction_T_min 0.68657
_exptl_absorpt_correction_type multi-scan
_exptl_absorpt_process_details
;
CrysAlisPro, Agilent Technologies,
Version 1.171.37.35 (release 13-08-2014 CrysAlis171 .NET)
(compiled Aug 13 2014,18:06:01)
Empirical absorption correction using spherical harmonics,
 implemented in SCALE3 ABSPACK scaling algorithm.
;
_exptl_crystal_colour colourless
_exptl_crystal_colour_primary colourless
_exptl_crystal_density_diffrn 1.306
_exptl_crystal_description plate
_exptl_crystal_F_000 1696
_exptl_crystal_size_max 0.34
_exptl_crystal_size_mid 0.18
_exptl_crystal_size_min 0.07
_refine_diff_density_max 0.406
_refine_diff_density_min -0.217
_refine_diff_density_rms 0.062
_refine_ls_extinction_method none
_refine_ls_goodness_of_fit_ref 1.069
_refine_ls_hydrogen_treatment constr
_refine_ls_matrix_type full
_refine_ls_number_parameters 289
_refine_ls_number_reflns 4391
_refine_ls_number_restraints 0
_refine_ls_restrained_S_all 1.069
_refine_ls_R_factor_all 0.0946
_refine_ls_R_factor_gt 0.0685
_refine_ls_shift/su_max 0.000
_refine_ls_shift/su_mean 0.000
_refine_ls_structure_factor_coef Fsqd
_refine_ls_weighting_details 'w=1/[\s^2^(Fo^2^)+(0.1135P)^2^+3.6574P] where P=(Fo^2^+2Fc^2^)/3'
_refine_ls_weighting_scheme calc
_refine_ls_wR_factor_gt 0.2016
_refine_ls_wR_factor_ref 0.2234
_reflns_Friedel_coverage 0.000
_reflns_number_gt 3080
_reflns_number_total 4391
_reflns_threshold_expression 'I > 2\s(I)'
_cod_data_source_file c6ra25138b2.cif
_cod_data_source_block am0155pf2
_cod_original_cell_volume 4103.4(19)
_cod_database_code 7227321
_shelxl_version_number 2014/6
_chemical_oxdiff_formula 'c20 h17 n1 o7'
_shelx_space_group_comment
;
The symmetry employed for this shelxl refinement is uniquely defined
by the following loop, which should always be used as a source of
symmetry information in preference to the above space-group names.
They are only intended as comments.
;
_reflns_odcompleteness_completeness 99.66
_reflns_odcompleteness_iscentric 1
_reflns_odcompleteness_theta 24.66
_olex2_refinement_description
;
1. Fixed Uiso
 At 1.2 times of:
  All C(H) groups, All C(H,H) groups
 At 1.5 times of:
  All C(H,H,H) groups, All C(H,H,H,H,H,H) groups, All O(H) groups
2. Others
 Fixed Sof: O8(0.25) C21(0.5) H21A(0.5) H21B(0.5) H21C(0.5) H21D(0.5)
 H21E(0.5) H21F(0.5) C22(0.25) H22A(0.25) H22B(0.25) C23(0.25) H23A(0.25)
 H23B(0.25)
3.a Riding coordinates:
 C21(H21A,H21B,H21C), C21(H21D,H21E,H21F), C22(H22A,H22B)
3.b Secondary CH2 refined with riding coordinates:
 C2(H2A,H2B), C23(H23A,H23B)
3.c Aromatic/amide H refined with riding coordinates:
 C6(H6), C7(H7), C8(H8), C9(H9), C14(H14), C15(H15), C17(H17), C18(H18)
3.d Idealised Me refined as rotating group:
 C19(H19A,H19B,H19C), C20(H20A,H20B,H20C)
3.e Idealised tetrahedral OH refined as rotating group:
 O3(H3)
;
_olex2_submission_special_instructions 'No special instructions were received'

loop_
_space_group_symop_operation_xyz
'x, y, z'
'-x, y, -z+1/2'
'x+1/2, y+1/2, z'
'-x+1/2, y+1/2, -z+1/2'
'-x, -y, -z'
'x, -y, z-1/2'
'-x+1/2, -y+1/2, -z'
'x+1/2, -y+1/2, z-1/2'

loop_
_atom_site_label
_atom_site_type_symbol
_atom_site_fract_x
_atom_site_fract_y
_atom_site_fract_z
_atom_site_U_iso_or_equiv
_atom_site_adp_type
_atom_site_occupancy
_atom_site_site_symmetry_order
_atom_site_calc_flag
_atom_site_refinement_flags_posn
_atom_site_refinement_flags_adp
_atom_site_refinement_flags_occupancy
_atom_site_disorder_assembly
_atom_site_disorder_group
O1 O 0.61677(9) 0.5934(2) 0.57474(13) 0.0635(6) Uani 1 1 d . . . . .
O2 O 0.71621(10) -0.0477(3) 0.68081(13) 0.0764(7) Uani 1 1 d . . . . .
O3 O 0.60222(9) -0.0380(2) 0.58698(13) 0.0604(6) Uani 1 1 d . . . . .
H3 H 0.6159 -0.1350 0.5905 0.091 Uiso 1 1 calc GR . . . .
O4 O 0.61372(7) 0.0798(2) 0.50833(10) 0.0443(4) Uani 1 1 d . . . . .
O5 O 0.55091(7) 0.0668(2) 0.43858(10) 0.0479(5) Uani 1 1 d . . . . .
O6 O 0.61105(14) 0.6662(5) 0.28718(19) 0.1092(10) Uani 1 1 d . . . . .
O7 O 0.57922(17) 0.8923(4) 0.3036(2) 0.1160(11) Uani 1 1 d . . . . .
N1 N 0.58969(13) 0.7309(5) 0.30825(17) 0.0784(9) Uani 1 1 d . . . . .
C1 C 0.52644(10) 0.2434(3) 0.42303(15) 0.0426(6) Uani 1 1 d . . . . .
C2 C 0.53864(11) 0.2972(3) 0.49557(16) 0.0452(6) Uani 1 1 d . . . . .
H2A H 0.5156 0.2213 0.4972 0.054 Uiso 1 1 calc R . . . .
H2B H 0.5261 0.4212 0.4886 0.054 Uiso 1 1 calc R . . . .
C3 C 0.60204(11) 0.2821(3) 0.57612(15) 0.0420(6) Uani 1 1 d . . . . .
C4 C 0.63644(11) 0.4431(3) 0.58763(15) 0.0446(6) Uani 1 1 d . . . . .
C5 C 0.69445(11) 0.4172(3) 0.62021(15) 0.0468(6) Uani 1 1 d . . . . .
C6 C 0.72261(14) 0.5653(4) 0.6245(2) 0.0648(8) Uani 1 1 d . . . . .
H6 H 0.7039 0.6763 0.6035 0.078 Uiso 1 1 calc R . . . .
C7 C 0.77773(16) 0.5477(6) 0.6594(2) 0.0799(11) Uani 1 1 d . . . . .
H7 H 0.7961 0.6459 0.6611 0.096 Uiso 1 1 calc R . . . .
C8 C 0.80581(15) 0.3859(7) 0.6918(2) 0.0838(11) Uani 1 1 d . . . . .
H8 H 0.8437 0.3765 0.7169 0.101 Uiso 1 1 calc R . . . .
C9 C 0.77926(13) 0.2370(5) 0.68811(18) 0.0738(9) Uani 1 1 d . . . . .
H9 H 0.7989 0.1276 0.7101 0.089 Uiso 1 1 calc R . . . .
C10 C 0.72242(11) 0.2507(4) 0.65098(15) 0.0516(7) Uani 1 1 d . . . . .
C11 C 0.69215(12) 0.0912(4) 0.64296(16) 0.0513(7) Uani 1 1 d . . . . .
C12 C 0.62579(12) 0.0997(3) 0.57895(16) 0.0443(6) Uani 1 1 d . . . . .
C13 C 0.54669(10) 0.3749(3) 0.39789(14) 0.0408(5) Uani 1 1 d . . . . .
C14 C 0.56893(12) 0.3089(4) 0.37003(17) 0.0519(7) Uani 1 1 d . . . . .
H14 H 0.5742 0.1851 0.3707 0.062 Uiso 1 1 calc R . . . .
C15 C 0.58339(13) 0.4264(4) 0.34106(18) 0.0605(8) Uani 1 1 d . . . . .
H15 H 0.5985 0.3818 0.3227 0.073 Uiso 1 1 calc R . . . .
C16 C 0.57515(12) 0.6075(4) 0.33991(15) 0.0550(7) Uani 1 1 d . . . . .
C17 C 0.55327(13) 0.6783(4) 0.36713(17) 0.0585(7) Uani 1 1 d . . . . .
H17 H 0.5484 0.8024 0.3665 0.070 Uiso 1 1 calc R . . . .
C18 C 0.53882(12) 0.5605(4) 0.39526(17) 0.0521(7) Uani 1 1 d . . . . .
H18 H 0.5234 0.6065 0.4129 0.062 Uiso 1 1 calc R . . . .
C19 C 0.60735(15) 0.2957(4) 0.64573(19) 0.0616(8) Uani 1 1 d . . . . .
H19A H 0.5940 0.4122 0.6446 0.092 Uiso 1 1 calc GR . . . .
H19B H 0.6469 0.2806 0.6955 0.092 Uiso 1 1 calc GR . . . .
H19C H 0.5844 0.2029 0.6402 0.092 Uiso 1 1 calc GR . . . .
C20 C 0.46219(12) 0.2067(4) 0.35107(18) 0.0597(7) Uani 1 1 d . . . . .
H20A H 0.4561 0.1555 0.3086 0.090 Uiso 1 1 calc GR . . . .
H20B H 0.4411 0.3180 0.3334 0.090 Uiso 1 1 calc GR . . . .
H20C H 0.4490 0.1233 0.3660 0.090 Uiso 1 1 calc GR . . . .
O8 O 0.7500 0.2500 0.5000 0.093(2) Uani 0.5 2 d S T P . .
C21 C 0.7163(4) -0.0455(10) 0.5052(5) 0.082(2) Uani 0.5 1 d . . . . .
H21A H 0.6846 -0.0534 0.4482 0.123 Uiso 0.5 1 d R . . A 1
H21B H 0.7322 -0.1638 0.5268 0.123 Uiso 0.5 1 d R . . A 1
H21C H 0.7029 0.0027 0.5268 0.123 Uiso 0.5 1 d R . . A 1
H21D H 0.6897 -0.1197 0.4584 0.123 Uiso 0.5 1 d R . . B 2
H21E H 0.7549 -0.0856 0.5364 0.123 Uiso 0.5 1 d R . . B 2
H21F H 0.7081 -0.0547 0.5364 0.123 Uiso 0.5 1 d R . . B 2
C22 C 0.7565(4) 0.0639(16) 0.5235(6) 0.048(3) Uani 0.25 1 d . . . C 1
H22A H 0.7706 0.0016 0.5045 0.058 Uiso 0.25 1 d R . . C 1
H22B H 0.7866 0.0669 0.5814 0.058 Uiso 0.25 1 d R . . C 1
C23 C 0.7103(5) 0.1326(19) 0.4826(6) 0.055(3) Uani 0.25 1 d . . . C 2
H23A H 0.6792 0.1307 0.4248 0.066 Uiso 0.25 1 calc R . . C 2
H23B H 0.6950 0.1944 0.5000 0.066 Uiso 0.25 1 calc R . . C 2

loop_
_atom_site_aniso_label
_atom_site_aniso_U_11
_atom_site_aniso_U_22
_atom_site_aniso_U_33
_atom_site_aniso_U_23
_atom_site_aniso_U_13
_atom_site_aniso_U_12
O1 0.0708(13) 0.0321(9) 0.0777(14) -0.0019(9) 0.0496(12) 0.0006(8)
O2 0.0929(17) 0.0568(13) 0.0663(14) 0.0210(10) 0.0524(14) 0.0298(11)
O3 0.0916(15) 0.0331(9) 0.0890(15) 0.0090(9) 0.0756(14) 0.0040(9)
O4 0.0491(10) 0.0420(9) 0.0464(9) -0.0027(7) 0.0356(9) 0.0013(7)
O5 0.0500(10) 0.0371(9) 0.0531(10) -0.0074(8) 0.0355(9) -0.0053(7)
O6 0.128(2) 0.138(3) 0.114(2) 0.0022(19) 0.104(2) -0.026(2)
O7 0.173(3) 0.080(2) 0.122(2) 0.0152(17) 0.114(3) -0.0219(19)
N1 0.0838(19) 0.092(2) 0.0603(16) -0.0010(15) 0.0517(16) -0.0273(17)
C1 0.0426(13) 0.0383(12) 0.0496(14) -0.0017(10) 0.0338(12) -0.0006(10)
C2 0.0530(14) 0.0401(13) 0.0600(15) 0.0010(11) 0.0463(14) 0.0004(11)
C3 0.0579(14) 0.0328(12) 0.0490(13) -0.0005(10) 0.0429(13) 0.0011(10)
C4 0.0573(15) 0.0342(12) 0.0443(13) -0.0024(10) 0.0369(13) -0.0003(11)
C5 0.0497(14) 0.0484(14) 0.0402(13) -0.0073(11) 0.0313(12) -0.0067(11)
C6 0.072(2) 0.0600(18) 0.0673(19) -0.0162(15) 0.0515(18) -0.0189(15)
C7 0.067(2) 0.100(3) 0.073(2) -0.028(2) 0.050(2) -0.033(2)
C8 0.0445(17) 0.129(4) 0.059(2) -0.016(2) 0.0308(16) -0.016(2)
C9 0.0520(18) 0.097(3) 0.0480(16) 0.0030(16) 0.0275(15) 0.0131(17)
C10 0.0489(15) 0.0622(17) 0.0377(13) -0.0021(12) 0.0289(12) 0.0037(12)
C11 0.0654(17) 0.0475(15) 0.0450(14) 0.0064(12) 0.0408(14) 0.0142(12)
C12 0.0654(16) 0.0320(12) 0.0533(14) 0.0029(10) 0.0485(14) 0.0033(10)
C13 0.0363(12) 0.0445(13) 0.0377(12) -0.0034(10) 0.0250(11) -0.0026(10)
C14 0.0604(16) 0.0492(15) 0.0581(15) -0.0039(12) 0.0465(14) -0.0026(12)
C15 0.0647(18) 0.075(2) 0.0598(17) -0.0034(15) 0.0506(16) -0.0033(15)
C16 0.0552(16) 0.0635(18) 0.0416(13) -0.0004(12) 0.0330(13) -0.0135(13)
C17 0.0740(19) 0.0457(15) 0.0542(16) 0.0019(12) 0.0452(16) -0.0035(13)
C18 0.0626(17) 0.0457(14) 0.0565(16) 0.0035(12) 0.0455(15) 0.0051(12)
C19 0.093(2) 0.0528(16) 0.0687(18) 0.0058(14) 0.0676(19) 0.0114(15)
C20 0.0471(15) 0.0625(17) 0.0646(18) -0.0062(14) 0.0381(15) -0.0092(13)
O8 0.101(6) 0.125(7) 0.058(4) -0.014(4) 0.058(4) 0.009(5)
C21 0.102(6) 0.085(5) 0.095(5) -0.005(4) 0.083(5) 0.006(4)
C22 0.045(6) 0.069(7) 0.044(5) 0.001(5) 0.036(5) 0.018(5)
C23 0.046(6) 0.088(9) 0.032(5) 0.005(5) 0.029(5) 0.017(6)

loop_
_atom_type_symbol
_atom_type_description
_atom_type_scat_dispersion_real
_atom_type_scat_dispersion_imag
_atom_type_scat_source
C C 0.0033 0.0016 'International Tables Vol C Tables 4.2.6.8 and 6.1.1.4'
H H 0.0000 0.0000 'International Tables Vol C Tables 4.2.6.8 and 6.1.1.4'
N N 0.0061 0.0033 'International Tables Vol C Tables 4.2.6.8 and 6.1.1.4'
O O 0.0106 0.0060 'International Tables Vol C Tables 4.2.6.8 and 6.1.1.4'

loop_
_geom_angle_atom_site_label_1
_geom_angle_atom_site_label_2
_geom_angle_atom_site_label_3
_geom_angle
_geom_angle_site_symmetry_1
_geom_angle_site_symmetry_3
C12 O3 H3 109.5 . .
C12 O4 O5 108.71(17) . .
C1 O5 O4 108.28(15) . .
O6 N1 O7 123.6(3) . .
O6 N1 C16 118.0(3) . .
O7 N1 C16 118.4(3) . .
O5 C1 C2 107.42(19) . .
O5 C1 C13 110.76(19) . .
O5 C1 C20 101.8(2) . .
C2 C1 C13 116.6(2) . .
C2 C1 C20 110.6(2) . .
C13 C1 C20 108.7(2) . .
C1 C2 H2A 108.5 . .
C1 C2 H2B 108.5 . .
C1 C2 C3 114.97(19) . .
H2A C2 H2B 107.5 . .
C3 C2 H2A 108.5 . .
C3 C2 H2B 108.5 . .
C2 C3 C12 108.5(2) . .
C2 C3 C19 110.4(2) . .
C4 C3 C2 110.20(19) . .
C4 C3 C12 112.5(2) . .
C4 C3 C19 104.9(2) . .
C12 C3 C19 110.3(2) . .
O1 C4 C3 118.1(2) . .
O1 C4 C5 120.8(2) . .
C5 C4 C3 120.9(2) . .
C6 C5 C4 119.1(2) . .
C10 C5 C4 121.0(2) . .
C10 C5 C6 119.8(3) . .
C5 C6 H6 119.9 . .
C7 C6 C5 120.1(3) . .
C7 C6 H6 119.9 . .
C6 C7 H7 120.0 . .
C8 C7 C6 120.1(3) . .
C8 C7 H7 120.0 . .
C7 C8 H8 119.3 . .
C7 C8 C9 121.3(3) . .
C9 C8 H8 119.3 . .
C8 C9 H9 120.2 . .
C8 C9 C10 119.5(3) . .
C10 C9 H9 120.2 . .
C5 C10 C9 119.1(3) . .
C5 C10 C11 120.4(2) . .
C9 C10 C11 120.6(3) . .
O2 C11 C10 123.8(3) . .
O2 C11 C12 119.1(3) . .
C10 C11 C12 117.0(2) . .
O3 C12 O4 112.2(2) . .
O3 C12 C3 109.32(19) . .
O3 C12 C11 112.4(2) . .
O4 C12 C3 109.44(19) . .
O4 C12 C11 99.55(19) . .
C3 C12 C11 113.7(2) . .
C14 C13 C1 119.9(2) . .
C14 C13 C18 118.2(2) . .
C18 C13 C1 121.7(2) . .
C13 C14 H14 119.7 . .
C13 C14 C15 120.6(3) . .
C15 C14 H14 119.7 . .
C14 C15 H15 120.4 . .
C16 C15 C14 119.2(3) . .
C16 C15 H15 120.4 . .
C15 C16 N1 119.0(3) . .
C15 C16 C17 121.9(3) . .
C17 C16 N1 119.0(3) . .
C16 C17 H17 120.8 . .
C16 C17 C18 118.3(3) . .
C18 C17 H17 120.8 . .
C13 C18 H18 119.1 . .
C17 C18 C13 121.8(3) . .
C17 C18 H18 119.1 . .
C3 C19 H19A 109.5 . .
C3 C19 H19B 109.5 . .
C3 C19 H19C 109.5 . .
H19A C19 H19B 109.5 . .
H19A C19 H19C 109.5 . .
H19B C19 H19C 109.5 . .
C1 C20 H20A 109.5 . .
C1 C20 H20B 109.5 . .
C1 C20 H20C 109.5 . .
H20A C20 H20B 109.5 . .
H20A C20 H20C 109.5 . .
H20B C20 H20C 109.5 . .
C22 O8 C22 180.0 7_656 .
C23 O8 C23 180.0 . 7_656
H21A C21 H21B 109.5 . .
H21A C21 H21C 109.5 . .
H21B C21 H21C 109.5 . .
H21D C21 H21E 109.5 . .
H21D C21 H21F 109.5 . .
H21E C21 H21F 109.5 . .
C22 C21 H21A 108.9 . .
C22 C21 H21B 109.8 . .
C22 C21 H21C 109.6 . .
C23 C21 H21D 109.4 . .
C23 C21 H21E 109.7 . .
C23 C21 H21F 109.3 . .
O8 C22 H22A 105.0 . .
O8 C22 H22B 104.5 . .
C21 C22 O8 127.7(8) . .
C21 C22 H22A 105.1 . .
C21 C22 H22B 104.4 . .
H22A C22 H22B 109.5 . .
O8 C23 C21 130.3(9) . .
O8 C23 H23A 104.7 . .
O8 C23 H23B 104.7 . .
C21 C23 H23A 104.7 . .
C21 C23 H23B 104.7 . .
H23A C23 H23B 105.7 . .

loop_
_geom_bond_atom_site_label_1
_geom_bond_atom_site_label_2
_geom_bond_distance
_geom_bond_site_symmetry_2
O1 C4 1.212(3) .
O2 C11 1.216(3) .
O3 H3 0.8200 .
O3 C12 1.377(3) .
O4 O5 1.472(3) .
O4 C12 1.439(3) .
O5 C1 1.439(3) .
O6 N1 1.222(4) .
O7 N1 1.226(4) .
N1 C16 1.469(4) .
C1 C2 1.527(3) .
C1 C13 1.527(3) .
C1 C20 1.529(4) .
C2 H2A 0.9700 .
C2 H2B 0.9700 .
C2 C3 1.536(4) .
C3 C4 1.530(3) .
C3 C12 1.539(3) .
C3 C19 1.548(3) .
C4 C5 1.483(4) .
C5 C6 1.394(4) .
C5 C10 1.393(4) .
C6 H6 0.9300 .
C6 C7 1.368(5) .
C7 H7 0.9300 .
C7 C8 1.367(6) .
C8 H8 0.9300 .
C8 C9 1.372(5) .
C9 H9 0.9300 .
C9 C10 1.399(4) .
C10 C11 1.469(4) .
C11 C12 1.542(4) .
C13 C14 1.388(3) .
C13 C18 1.390(4) .
C14 H14 0.9300 .
C14 C15 1.392(4) .
C15 H15 0.9300 .
C15 C16 1.363(4) .
C16 C17 1.377(4) .
C17 H17 0.9300 .
C17 C18 1.378(4) .
C18 H18 0.9300 .
C19 H19A 0.9600 .
C19 H19B 0.9600 .
C19 H19C 0.9600 .
C20 H20A 0.9600 .
C20 H20B 0.9600 .
C20 H20C 0.9600 .
O8 C22 1.443(12) .
O8 C22 1.443(12) 7_656
O8 C23 1.370(14) 7_656
O8 C23 1.370(14) .
C21 H21A 0.9600 .
C21 H21B 0.9600 .
C21 H21C 0.9595 .
C21 H21D 0.9601 .
C21 H21E 0.9599 .
C21 H21F 0.9598 .
C21 C22 1.338(13) .
C21 C23 1.382(15) .
C22 H22A 0.9696 .
C22 H22B 0.9701 .
C23 H23A 0.9700 .
C23 H23B 0.9700 .
